data_1512261
loop_
_publ_author_name
'Rodionova, Tatyana V.'
'Komarov, Vladislav Yu'
'Villevald, Galina V.'
'Karpova, Tamara D.'
'Kuratieva, Natalia V.'
'Manakov, Andrey Yu'

_publ_section_title
;
 Calorimetric and structural studies of tetrabutylammonium bromide ionic
 clathrate hydrates.
;
_journal_issue 36
_journal_name_full 'The journal of physical chemistry. B'
_journal_page_first 10677
_journal_page_last 10685
_journal_paper_doi 10.1021/jp406082z
_journal_volume 117
_journal_year 2013
_chemical_formula_moiety '(C16 H36 N 1+), (Br 1-) 26.4(H2 O)'
_chemical_formula_sum 'C16 H88.8 Br N O26.4'
_chemical_formula_weight 797.97
_chemical_melting_point ?
_chemical_name_common 'h26 TBAB clathrate hydrate'
_chemical_name_systematic
; 
 tetra-n-butylammonium bromide clathrate hydrate 
;
_space_group_IT_number 66
_symmetry_cell_setting orthorhombic
_symmetry_space_group_name_Hall '-C 2 2c'
_symmetry_space_group_name_H-M 'C c c m'
_atom_sites_solution_hydrogens geom
_atom_sites_solution_primary direct
_atom_sites_solution_secondary difmap
_audit_creation_method SHELXL-97
_cell_angle_alpha 90.00
_cell_angle_beta 90.00
_cell_angle_gamma 90.00
_cell_formula_units_Z 64
_cell_length_a 33.115(4)
_cell_length_b 33.158(4)
_cell_length_c 50.499(7)
_cell_measurement_reflns_used 153577
_cell_measurement_temperature 150(2)
_cell_measurement_theta_max 25.70
_cell_volume 55449(12)
_computing_cell_refinement 'Bruker SMART'
_computing_data_collection 'Bruker SMART'
_computing_data_reduction 'Bruker SAINT'
_computing_molecular_graphics 'Bruker SHELXTL'
_computing_publication_material 'Bruker SHELXTL'
_computing_structure_refinement 'Bruker SHELXTL'
_computing_structure_solution 'Bruker SHELXTL'
_diffrn_ambient_temperature 150(2)
_diffrn_detector_area_resol_mean 25
_diffrn_measured_fraction_theta_full 0.997
_diffrn_measured_fraction_theta_max 0.997
_diffrn_measurement_device_type 'CCD area detector'
_diffrn_measurement_method 'phi scan'
_diffrn_radiation_monochromator graphite
_diffrn_radiation_source 'fine-focus sealed tube'
_diffrn_radiation_type MoK\a
_diffrn_radiation_wavelength 0.71073
_diffrn_reflns_av_R_equivalents 0.1043
_diffrn_reflns_av_sigmaI/netI 0.0717
_diffrn_reflns_limit_h_max 27
_diffrn_reflns_limit_h_min -38
_diffrn_reflns_limit_k_max 25
_diffrn_reflns_limit_k_min -38
_diffrn_reflns_limit_l_max 58
_diffrn_reflns_limit_l_min -56
_diffrn_reflns_number 138647
_diffrn_reflns_theta_full 24.11
_diffrn_reflns_theta_max 24.11
_diffrn_reflns_theta_min 2.20
_diffrn_standards_number 0
_exptl_absorpt_coefficient_mu 1.390
_exptl_absorpt_correction_T_max 0.7685
_exptl_absorpt_correction_T_min 0.5433
_exptl_absorpt_correction_type empirical
_exptl_crystal_colour colourless
_exptl_crystal_density_diffrn 3.369
_exptl_crystal_density_method 'not measured'
_exptl_crystal_description 'tetragonal prism'
_exptl_crystal_F_000 55936
_exptl_crystal_size_max 0.50
_exptl_crystal_size_mid 0.20
_exptl_crystal_size_min 0.20
_refine_diff_density_max 8.720
_refine_diff_density_min -3.502
_refine_diff_density_rms 0.681
_refine_ls_extinction_method none
_refine_ls_goodness_of_fit_ref 6.396
_refine_ls_hydrogen_treatment mixed
_refine_ls_matrix_type full
_refine_ls_number_parameters 241
_refine_ls_number_reflns 22258
_refine_ls_number_restraints 0
_refine_ls_restrained_S_all 6.396
_refine_ls_R_factor_all 0.4876
_refine_ls_R_factor_gt 0.4569
_refine_ls_shift/su_max 0.274
_refine_ls_shift/su_mean 0.016
_refine_ls_structure_factor_coef Fsqd
_refine_ls_weighting_details 'calc w=1/[\s^2^(Fo^2^)+(0.1000P)^2^+0.0000P] where P=(Fo^2^+2Fc^2^)/3'
_refine_ls_weighting_scheme calc
_refine_ls_wR_factor_gt 0.7917
_refine_ls_wR_factor_ref 0.8051
_reflns_number_gt 16168
_reflns_number_total 22258
_reflns_threshold_expression >2sigma(I)
_cod_data_source_file jp406082z_si_003.cif
_cod_data_source_block cx4
_cod_depositor_comments
;
The following automatic conversions were performed:

'_chemical_melting_point' value 'not measured' was changed to '?' -
the value is undefined or not given.

Automatic conversion script
Id: cif_fix_values 1891 2012-01-12 08:04:46Z andrius 
;
_cod_original_cell_volume 55450(13)
_cod_database_code 1512261

loop_
_symmetry_equiv_pos_as_xyz
'x, y, z'
'-x, -y, z'
'-x, y, -z+1/2'
'x, -y, -z+1/2'
'x+1/2, y+1/2, z'
'-x+1/2, -y+1/2, z'
'-x+1/2, y+1/2, -z+1/2'
'x+1/2, -y+1/2, -z+1/2'
'-x, -y, -z'
'x, y, -z'
'x, -y, z-1/2'
'-x, y, z-1/2'
'-x+1/2, -y+1/2, -z'
'x+1/2, y+1/2, -z'
'x+1/2, -y+1/2, z-1/2'
'-x+1/2, y+1/2, z-1/2'

loop_
_atom_site_label
_atom_site_type_symbol
_atom_site_fract_x
_atom_site_fract_y
_atom_site_fract_z
_atom_site_U_iso_or_equiv
_atom_site_adp_type
_atom_site_occupancy
_atom_site_symmetry_multiplicity
_atom_site_calc_flag
_atom_site_refinement_flags
Br01 Br 0.43475(19) 0.2033(2) 1.0000 0.0461(17) Uiso 1 2 d S
Br02 Br 0.21431(12) 0.12521(13) 0.06428(8) 0.0381(12) Uiso 1 1 d .
Br03 Br 0.2716(2) 0.0457(2) 0.5000 0.062(2) Uiso 1 2 d S
Br04 Br 0.54645(19) 0.2722(2) 0.12423(11) 0.059(3) Uiso 0.84(3) 1 d P
OB41 O 0.54645(19) 0.2722(2) 0.12423(11) 0.059(3) Uiso 0.16(3) 1 d P
Br05 Br 0.2708(3) 0.0478(3) 0.24994(18) 0.084(4) Uiso 0.66(3) 1 d P
OB51 O 0.2708(3) 0.0478(3) 0.24994(18) 0.084(4) Uiso 0.34(3) 1 d P
Br06 Br 0.2163(4) 0.1248(4) 0.6851(2) 0.017(3) Uiso 0.253(10) 1 d P
OB61 O 0.2498(8) 0.1179(9) 0.6691(5) 0.017(3) Uiso 0.747(10) 1 d P
OB62 O 0.1881(8) 0.1355(9) 0.7072(5) 0.017(3) Uiso 0.747(10) 1 d P
Br07 Br 0.0000 -0.5000 0.4560(5) 0.037(6) Uiso 0.229(15) 2 d SP
OB71 O -0.0057(10) -0.5417(10) 0.4406(6) 0.037(6) Uiso 0.771(15) 1 d P
Br08 Br 0.6255(2) 0.2147(3) 0.68977(16) 0.020(3) Uiso 0.391(12) 1 d P
OB81 O 0.6383(10) 0.1924(11) 0.3314(7) 0.020(3) Uiso 0.609(12) 1 d P
OB82 O 0.6146(10) 0.2521(11) 0.7050(7) 0.020(3) Uiso 0.609(12) 1 d P
O007 O -0.2047(6) 0.0679(6) 0.3755(4) 0.0115(8) Uiso 1 1 d .
O009 O 0.5468(6) 0.2686(6) 0.6258(4) 0.0115(8) Uiso 1 1 d .
O011 O 0.1866(6) 0.1352(6) 0.4588(4) 0.0115(8) Uiso 1 1 d .
O012 O 0.1156(6) 0.0417(6) 0.2498(4) 0.0115(8) Uiso 1 1 d .
O013 O 0.2821(6) 0.1902(6) 0.4042(4) 0.0115(8) Uiso 1 1 d .
O014 O 0.2500 -0.2500 0.9400(5) 0.0115(8) Uiso 1 2 d S
O016 O 0.1939(6) 0.0794(6) 0.7476(4) 0.0115(8) Uiso 1 1 d .
O017 O 0.1199(8) 0.0474(9) 0.0000 0.0115(8) Uiso 1 2 d S
O018 O 0.2138(6) 0.1195(6) 0.8131(4) 0.0115(8) Uiso 1 1 d .
O019 O 0.0727(6) -0.0677(6) 0.4568(4) 0.0115(8) Uiso 1 1 d .
O020 O 0.0708(6) -0.0673(6) 0.7065(4) 0.0115(8) Uiso 1 1 d .
O021 O 0.2322(8) -0.4528(9) 0.5000 0.0115(8) Uiso 1 2 d S
O022 O 0.0651(6) -0.0623(6) 0.9587(4) 0.0115(8) Uiso 1 1 d .
O023 O 0.0055(6) -0.1050(6) 0.4741(4) 0.0115(8) Uiso 1 1 d .
O024 O 0.0419(6) 0.0042(6) 0.8226(4) 0.0115(8) Uiso 1 1 d .
O027 O -0.3097(6) -0.2821(6) 0.4717(4) 0.0115(8) Uiso 1 1 d .
O028 O 0.1138(8) 0.0358(9) 0.5000 0.0115(8) Uiso 1 2 d S
O029 O 0.5865(6) 0.1957(6) 0.3722(4) 0.0115(8) Uiso 1 1 d .
O030 O 0.4618(6) 0.1144(6) 0.6251(4) 0.0115(8) Uiso 1 1 d .
O031 O 0.0057(6) -0.1849(6) 0.5453(4) 0.0115(8) Uiso 1 1 d .
O032 O 0.1869(8) -0.0810(9) 0.0000 0.0115(8) Uiso 1 2 d S
O035 O 0.2819(6) -0.1886(6) 0.1507(4) 0.0115(8) Uiso 1 1 d .
O036 O -0.0671(6) -0.1994(6) 0.5742(4) 0.0115(8) Uiso 1 1 d .
O037 O 0.3675(6) -0.1829(6) 0.1651(4) 0.0115(8) Uiso 1 1 d .
O039 O 0.3674(6) 0.1069(6) 0.4320(4) 0.0115(8) Uiso 1 1 d .
O040 O 0.0424(6) 0.0041(6) 0.0729(4) 0.0115(8) Uiso 1 1 d .
O041 O 0.3802(6) 0.2486(6) 0.4525(4) 0.0115(8) Uiso 1 1 d .
O042 O 0.3917(6) 0.0047(6) 0.9025(4) 0.0115(8) Uiso 1 1 d .
O043 O 0.1994(8) 0.0864(9) 0.0000 0.0115(8) Uiso 1 2 d S
O044 O -0.2633(6) 0.0082(6) 0.3749(4) 0.0115(8) Uiso 1 1 d .
O045 O 0.3055(6) -0.0659(6) 0.8025(4) 0.0115(8) Uiso 1 1 d .
O046 O 0.5687(6) 0.3043(6) 0.3245(4) 0.0115(8) Uiso 1 1 d .
O047 O 0.5805(6) 0.1897(6) 0.1233(4) 0.0115(8) Uiso 1 1 d .
O048 O 0.4378(6) 0.0636(6) 0.4144(4) 0.0115(8) Uiso 1 1 d .
O049 O 0.5015(6) 0.3153(6) 0.7042(4) 0.0115(8) Uiso 1 1 d .
O050 O 0.1214(6) 0.2526(6) 0.2997(4) 0.0115(8) Uiso 1 1 d .
O051 O 0.2500 0.2500 0.6840(5) 0.0115(8) Uiso 1 2 d S
O052 O 0.3633(6) 0.1869(6) 0.4186(4) 0.0115(8) Uiso 1 1 d .
O054 O -0.0767(8) -0.2455(9) 0.5000 0.0115(8) Uiso 1 2 d S
O057 O 0.0688(6) -0.1948(6) 0.4220(4) 0.0115(8) Uiso 1 1 d .
O058 O 0.4993(6) 0.3935(6) 0.2252(4) 0.0115(8) Uiso 1 1 d .
O061 O 0.3087(6) -0.2831(6) 0.2141(4) 0.0115(8) Uiso 1 1 d .
O062 O 0.3153(6) 0.0031(6) 0.8321(4) 0.0115(8) Uiso 1 1 d .
O064 O 0.3923(6) 0.0032(6) 0.1540(4) 0.0115(8) Uiso 1 1 d .
O065 O 0.2501(6) 0.1188(6) 0.4231(4) 0.0115(8) Uiso 1 1 d .
O067 O 0.2500 -0.2500 0.6934(5) 0.0115(8) Uiso 1 2 d S
O068 O 0.2565(6) -0.0797(6) 0.1221(4) 0.0115(8) Uiso 1 1 d .
O069 O 0.0676(6) -0.0637(6) 0.2089(4) 0.0115(8) Uiso 1 1 d .
O070 O 0.3159(6) 0.0072(6) 0.9192(4) 0.0115(8) Uiso 1 1 d .
O071 O 0.5464(6) 0.1168(6) 0.6256(4) 0.0115(8) Uiso 1 1 d .
O072 O 0.2986(6) 0.0653(6) 0.4444(4) 0.0115(8) Uiso 1 1 d .
O074 O 0.3009(6) -0.0689(6) 0.4495(4) 0.0115(8) Uiso 1 1 d .
O076 O 0.0633(6) -0.0260(6) 0.3737(4) 0.0115(8) Uiso 1 1 d .
O077 O 0.6863(6) 0.2837(6) 0.7228(4) 0.0115(8) Uiso 1 1 d .
O078 O 0.5098(8) -0.2647(8) 0.0000 0.0115(8) Uiso 1 2 d S
O079 O 0.3708(6) -0.1107(6) 0.3160(4) 0.0115(8) Uiso 1 1 d .
O080 O 0.4366(6) 0.0658(6) 0.6663(4) 0.0115(8) Uiso 1 1 d .
O081 O 0.1071(6) 0.1320(6) 0.6944(4) 0.0115(8) Uiso 1 1 d .
O082 O -0.1273(6) 0.0810(6) 0.3688(4) 0.0115(8) Uiso 1 1 d .
O083 O 0.1057(6) 0.1329(6) 0.4466(4) 0.0115(8) Uiso 1 1 d .
O084 O -0.0711(6) -0.5709(6) 0.4259(4) 0.0115(8) Uiso 1 1 d .
O085 O 0.1155(6) -0.1228(6) 0.4301(4) 0.0115(8) Uiso 1 1 d .
O086 O 0.6101(6) 0.3788(6) 0.3189(4) 0.0115(8) Uiso 1 1 d .
O090 O -0.0229(8) -0.5625(8) 0.5000 0.0115(8) Uiso 1 2 d S
O092 O 0.4323(6) 0.3000(6) 0.6736(4) 0.0115(8) Uiso 1 1 d .
O096 O -0.0905(8) -0.1641(9) 0.5000 0.0115(8) Uiso 1 2 d S
O100 O 0.2973(6) 0.0709(6) 0.8081(4) 0.0115(8) Uiso 1 1 d .
N1 N 0.0731(10) -0.6344(10) 0.5000 0.0115(8) Uiso 1 2 d S
N2 N 0.1345(7) 0.0743(8) 0.3774(5) 0.0115(8) Uiso 1 1 d .

loop_
_atom_type_symbol
_atom_type_description
_atom_type_scat_dispersion_real
_atom_type_scat_dispersion_imag
_atom_type_scat_source
O O 0.0106 0.0060 'International Tables Vol C Tables 4.2.6.8 and 6.1.1.4'
C C 0.0033 0.0016 'International Tables Vol C Tables 4.2.6.8 and 6.1.1.4'
H H 0.0000 0.0000 'International Tables Vol C Tables 4.2.6.8 and 6.1.1.4'
N N 0.0061 0.0033 'International Tables Vol C Tables 4.2.6.8 and 6.1.1.4'
Br Br -0.2901 2.4595 'International Tables Vol C Tables 4.2.6.8 and 6.1.1.4'
